data_7119449
loop_
_publ_author_name
Yanay
Popowski
Israel
Goldberg
Moshe
Kol

_publ_section_title
;
 The stereoselectivity of bipyrrolidine-based sequential polydentate
 ligands around Ru(II)
;
_journal_name_full Chem.Commun.
_journal_page_first 7932
_journal_volume 52
_journal_year 2016
_chemical_absolute_configuration ad
_chemical_formula_moiety 'C25 H29 Cl Fe N5, 2(F6 P)'
_chemical_formula_sum 'C25 H29 Cl F12 Fe N5 P2'
_chemical_formula_weight 780.77
_space_group_crystal_system monoclinic
_space_group_IT_number 4
_space_group_name_Hall 'P 2yb'
_space_group_name_H-M_alt 'P 1 21 1'
_symmetry_space_group_name_Hall 'P 2yb'
_symmetry_space_group_name_H-M 'P 1 21 1'
_atom_sites_solution_hydrogens geom
_atom_sites_solution_primary direct
_atom_sites_solution_secondary difmap
_audit_creation_method SHELXL-2014/7
_audit_update_record
;
2016-03-21 deposited with the CCDC.
2016-05-09 downloaded from the CCDC.
;
_cell_angle_alpha 90
_cell_angle_beta 112.218(3)
_cell_angle_gamma 90
_cell_formula_units_Z 2
_cell_length_a 10.1753(10)
_cell_length_b 16.8389(17)
_cell_length_c 9.2498(9)
_cell_measurement_reflns_used 6524
_cell_measurement_temperature 110(2)
_cell_measurement_theta_max 28.44
_cell_measurement_theta_min 2.16
_cell_volume 1467.2(3)
_computing_cell_refinement 'Saint, Bruker-AXS'
_computing_data_collection 'Apex2, Bruker-AXS'
_computing_data_reduction 'Saint, Bruker-AXS'
_computing_structure_refinement 'SHELXL-2014/7 (Sheldrick, 2015)'
_computing_structure_solution 'SHELXT-2014 (Sheldrick, 2015)'
_diffrn_ambient_temperature 110(2)
_diffrn_detector_area_resol_mean 1.75
_diffrn_measured_fraction_theta_full 0.998
_diffrn_measured_fraction_theta_max 0.995
_diffrn_measurement_device_type 'ApexDuo, Bruker-AXS'
_diffrn_measurement_method '1 deg. \f and \w scans'
_diffrn_radiation_type MoK\a
_diffrn_radiation_wavelength 0.71073
_diffrn_reflns_av_R_equivalents 0.0225
_diffrn_reflns_av_unetI/netI 0.0489
_diffrn_reflns_Laue_measured_fraction_full 0.998
_diffrn_reflns_Laue_measured_fraction_max 0.995
_diffrn_reflns_limit_h_max 13
_diffrn_reflns_limit_h_min -13
_diffrn_reflns_limit_k_max 22
_diffrn_reflns_limit_k_min -20
_diffrn_reflns_limit_l_max 10
_diffrn_reflns_limit_l_min -12
_diffrn_reflns_number 14427
_diffrn_reflns_point_group_measured_fraction_full 0.941
_diffrn_reflns_point_group_measured_fraction_max 0.904
_diffrn_reflns_theta_full 25.242
_diffrn_reflns_theta_max 28.445
_diffrn_reflns_theta_min 2.162
_diffrn_source 'ImuS micro-focus'
_exptl_absorpt_coefficient_mu 0.819
_exptl_absorpt_correction_T_max 0.809
_exptl_absorpt_correction_T_min 0.762
_exptl_absorpt_correction_type multi-scan
_exptl_absorpt_process_details 'Sadabs, Bruker-AXS'
_exptl_crystal_colour red
_exptl_crystal_density_diffrn 1.767
_exptl_crystal_description prism
_exptl_crystal_F_000 790
_exptl_crystal_size_max 0.350
_exptl_crystal_size_mid 0.300
_exptl_crystal_size_min 0.270
_refine_diff_density_max 1.003
_refine_diff_density_min -0.632
_refine_diff_density_rms 0.087
_refine_ls_abs_structure_details
;
 Flack x determined using 2487 quotients [(I+)-(I-)]/[(I+)+(I-)]
 (Parsons, Flack and Wagner, Acta Cryst. B69 (2013) 249-259).
;
_refine_ls_abs_structure_Flack 0.023(6)
_refine_ls_extinction_coef .
_refine_ls_extinction_method none
_refine_ls_goodness_of_fit_ref 1.039
_refine_ls_hydrogen_treatment constr
_refine_ls_matrix_type full
_refine_ls_number_parameters 415
_refine_ls_number_reflns 6709
_refine_ls_number_restraints 1
_refine_ls_restrained_S_all 1.039
_refine_ls_R_factor_all 0.0450
_refine_ls_R_factor_gt 0.0410
_refine_ls_shift/su_max 0.002
_refine_ls_shift/su_mean 0.000
_refine_ls_structure_factor_coef Fsqd
_refine_ls_weighting_details 'w=1/[\s^2^(Fo^2^)+(0.0511P)^2^+1.5198P] where P=(Fo^2^+2Fc^2^)/3'
_refine_ls_weighting_scheme calc
_refine_ls_wR_factor_gt 0.1053
_refine_ls_wR_factor_ref 0.1078
_reflns_Friedel_coverage 0.758
_reflns_Friedel_fraction_full 0.881
_reflns_Friedel_fraction_max 0.807
_reflns_number_gt 6254
_reflns_number_total 6709
_reflns_threshold_expression 'I > 2\s(I)'
_cod_data_source_file c6cc02676a2.cif
_cod_data_source_block mk371
_cod_database_code 7119449
_shelx_shelxl_version_number 2014/7
_shelx_space_group_comment
;
The symmetry employed for this shelxl refinement is uniquely defined
by the following loop, which should always be used as a source of
symmetry information in preference to the above space-group names.
They are only intended as comments.
;
_shelx_estimated_absorpt_t_min 0.762
_shelx_estimated_absorpt_t_max 0.809

loop_
_space_group_symop_operation_xyz
'x, y, z'
'-x, y+1/2, -z'

loop_
_atom_site_label
_atom_site_type_symbol
_atom_site_fract_x
_atom_site_fract_y
_atom_site_fract_z
_atom_site_U_iso_or_equiv
_atom_site_adp_type
_atom_site_occupancy
_atom_site_site_symmetry_order
_atom_site_calc_flag
_atom_site_refinement_flags_posn
_atom_site_refinement_flags_adp
_atom_site_refinement_flags_occupancy
_atom_site_disorder_assembly
_atom_site_disorder_group
Fe1 Fe 0.14418(6) 0.49749(4) 0.31968(7) 0.01548(14) Uani 1 1 d . . . . .
Cl1 Cl 0.06811(14) 0.41776(9) 0.46437(14) 0.0306(3) Uani 1 1 d . . . . .
P1 P 0.75745(12) 0.65114(7) 0.67514(13) 0.0172(2) Uani 1 1 d . . . . .
P2 P 0.48443(13) 0.35289(8) -0.07010(16) 0.0241(3) Uani 1 1 d . . . . .
F1 F 0.6424(3) 0.6522(2) 0.5003(3) 0.0320(7) Uani 1 1 d . . . . .
F2 F 0.6718(3) 0.71876(18) 0.7235(4) 0.0289(7) Uani 1 1 d . . . . .
F3 F 0.6673(4) 0.5844(2) 0.7196(4) 0.0359(8) Uani 1 1 d . . . . .
F4 F 0.8480(3) 0.71818(18) 0.6303(4) 0.0271(6) Uani 1 1 d . . . . .
F5 F 0.8716(3) 0.6508(2) 0.8517(3) 0.0355(7) Uani 1 1 d . . . . .
F6 F 0.5228(4) 0.2689(2) 0.0193(4) 0.0383(8) Uani 1 1 d . . . . .
F7 F 0.8449(3) 0.5839(2) 0.6278(4) 0.0359(8) Uani 1 1 d . . . . .
F8 F 0.3938(5) 0.3057(3) -0.2248(4) 0.0558(12) Uani 1 1 d . . . . .
F9 F 0.6185(4) 0.3437(3) -0.1185(5) 0.0567(12) Uani 1 1 d . . . . .
F10 F 0.5827(6) 0.3957(3) 0.0875(5) 0.0666(14) Uani 1 1 d . . . . .
F11 F 0.3535(5) 0.3564(3) -0.0190(7) 0.0752(16) Uani 1 1 d . . . . .
F12 F 0.4520(7) 0.4342(3) -0.1575(8) 0.093(2) Uani 1 1 d . . . . .
N1 N -0.0376(4) 0.5570(2) 0.2525(4) 0.0140(7) Uani 1 1 d . . . . .
N2 N 0.1966(4) 0.5926(2) 0.4713(4) 0.0168(7) Uani 1 1 d . . . . .
N3 N 0.0304(4) 0.4406(2) 0.1105(4) 0.0139(7) Uani 1 1 d . . . . .
N4 N 0.3422(4) 0.4480(2) 0.3860(4) 0.0212(8) Uani 1 1 d . . . . .
N5 N 0.2296(4) 0.5616(2) 0.1782(4) 0.0141(7) Uani 1 1 d . . . . .
C1 C 0.3256(5) 0.6060(3) 0.5852(5) 0.0211(10) Uani 1 1 d . . . . .
H1 H 0.3983 0.5673 0.6049 0.025 Uiso 1 1 calc R U . . .
C2 C 0.0506(4) 0.4817(2) -0.0241(5) 0.0136(8) Uani 1 1 d . . . . .
H2 H -0.0188 0.5263 -0.0618 0.016 Uiso 1 1 calc R U . . .
C3 C -0.0443(4) 0.6255(3) 0.3227(5) 0.0146(8) Uani 1 1 d . . . . .
C4 C 0.0920(4) 0.6477(3) 0.4470(5) 0.0172(8) Uani 1 1 d . . . . .
C5 C 0.2010(4) 0.5141(2) 0.0300(5) 0.0136(8) Uani 1 1 d . . . . .
H5 H 0.2707 0.4696 0.0501 0.016 Uiso 1 1 calc R U . . .
C6 C -0.1511(4) 0.5259(3) 0.1392(5) 0.0149(8) Uani 1 1 d . . . . .
C7 C -0.1237(5) 0.4459(3) 0.0859(5) 0.0179(9) Uani 1 1 d . . . . .
H7A H -0.1831 0.4386 -0.0261 0.021 Uiso 1 1 calc R U . . .
H7B H -0.1481 0.4038 0.1461 0.021 Uiso 1 1 calc R U . . .
C8 C 0.0196(5) 0.4186(3) -0.1549(5) 0.0210(9) Uani 1 1 d . . . . .
H8A H -0.0703 0.4309 -0.2431 0.025 Uiso 1 1 calc R U . . .
H8B H 0.0975 0.4169 -0.1943 0.025 Uiso 1 1 calc R U . . .
C9 C 0.4389(5) 0.4905(3) 0.3512(5) 0.0184(9) Uani 1 1 d . . . . .
C10 C 0.3850(4) 0.5668(3) 0.2645(5) 0.0181(9) Uani 1 1 d . . . . .
H10A H 0.4073 0.6116 0.3393 0.022 Uiso 1 1 calc R U . . .
H10B H 0.4324 0.5767 0.1904 0.022 Uiso 1 1 calc R U . . .
C11 C 0.0705(5) 0.3559(3) 0.0957(6) 0.0215(9) Uani 1 1 d . . . . .
H11A H 0.0300 0.3196 0.1523 0.026 Uiso 1 1 calc R U . . .
H11B H 0.1750 0.3495 0.1380 0.026 Uiso 1 1 calc R U . . .
C12 C 0.5799(5) 0.4668(3) 0.3993(5) 0.0241(10) Uani 1 1 d . . . . .
H12 H 0.6472 0.4980 0.3762 0.029 Uiso 1 1 calc R U . . .
C13 C 0.1722(5) 0.6424(3) 0.1199(5) 0.0182(9) Uani 1 1 d . . . . .
H13A H 0.2175 0.6833 0.2003 0.022 Uiso 1 1 calc R U . . .
H13B H 0.0682 0.6442 0.0922 0.022 Uiso 1 1 calc R U . . .
C14 C 0.1154(5) 0.7164(3) 0.5345(6) 0.0198(9) Uani 1 1 d . . . . .
H14 H 0.0409 0.7538 0.5167 0.024 Uiso 1 1 calc R U . . .
C15 C -0.2874(5) 0.6377(3) 0.1568(6) 0.0215(9) Uani 1 1 d . . . . .
H15 H -0.3743 0.6663 0.1220 0.026 Uiso 1 1 calc R U . . .
C16 C 0.2082(5) 0.6565(3) -0.0258(6) 0.0248(10) Uani 1 1 d . . . . .
H16A H 0.1322 0.6875 -0.1054 0.030 Uiso 1 1 calc R U . . .
H16B H 0.2990 0.6856 0.0022 0.030 Uiso 1 1 calc R U . . .
C17 C 0.2490(5) 0.7306(3) 0.6491(5) 0.0221(10) Uani 1 1 d . . . . .
H17 H 0.2677 0.7780 0.7092 0.026 Uiso 1 1 calc R U . . .
C18 C -0.1703(5) 0.6684(3) 0.2762(5) 0.0205(9) Uani 1 1 d . . . . .
H18 H -0.1758 0.7172 0.3250 0.025 Uiso 1 1 calc R U . . .
C19 C 0.0080(6) 0.3391(3) -0.0784(6) 0.0252(11) Uani 1 1 d . . . . .
H19A H -0.0923 0.3221 -0.1120 0.030 Uiso 1 1 calc R U . . .
H19B H 0.0626 0.2971 -0.1060 0.030 Uiso 1 1 calc R U . . .
C20 C -0.2801(5) 0.5659(3) 0.0872(5) 0.0194(9) Uani 1 1 d . . . . .
H20 H -0.3610 0.5446 0.0061 0.023 Uiso 1 1 calc R U . . .
C21 C 0.3531(5) 0.6745(3) 0.6732(5) 0.0242(10) Uani 1 1 d . . . . .
H21 H 0.4448 0.6830 0.7511 0.029 Uiso 1 1 calc R U . . .
C22 C 0.2199(5) 0.5731(3) -0.0874(5) 0.0211(9) Uani 1 1 d . . . . .
H22A H 0.1452 0.5651 -0.1924 0.025 Uiso 1 1 calc R U . . .
H22B H 0.3138 0.5659 -0.0947 0.025 Uiso 1 1 calc R U . . .
C23 C 0.6192(6) 0.3967(3) 0.4814(6) 0.0317(12) Uani 1 1 d . . . . .
H23 H 0.7150 0.3793 0.5169 0.038 Uiso 1 1 calc R U . . .
C24 C 0.5187(6) 0.3517(3) 0.5122(6) 0.0322(12) Uani 1 1 d . . . . .
H24 H 0.5442 0.3025 0.5659 0.039 Uiso 1 1 calc R U . . .
C25 C 0.3812(6) 0.3793(3) 0.4639(6) 0.0284(11) Uani 1 1 d . . . . .
H25 H 0.3125 0.3490 0.4863 0.034 Uiso 1 1 calc R U . . .

loop_
_atom_site_aniso_label
_atom_site_aniso_U_11
_atom_site_aniso_U_22
_atom_site_aniso_U_33
_atom_site_aniso_U_23
_atom_site_aniso_U_13
_atom_site_aniso_U_12
Fe1 0.0136(3) 0.0185(3) 0.0153(3) -0.0054(3) 0.0065(2) -0.0037(3)
Cl1 0.0293(6) 0.0456(8) 0.0205(5) 0.0005(5) 0.0134(5) -0.0104(6)
P1 0.0159(5) 0.0159(6) 0.0168(5) 0.0013(4) 0.0028(4) -0.0007(4)
P2 0.0189(5) 0.0217(6) 0.0301(7) -0.0004(5) 0.0075(5) -0.0033(5)
F1 0.0271(14) 0.0346(18) 0.0222(14) 0.0008(14) -0.0047(11) -0.0070(14)
F2 0.0255(15) 0.0256(16) 0.0399(18) -0.0015(13) 0.0173(13) 0.0025(12)
F3 0.049(2) 0.0251(17) 0.0374(18) 0.0015(14) 0.0204(15) -0.0167(15)
F4 0.0270(15) 0.0265(16) 0.0307(15) -0.0038(13) 0.0142(12) -0.0099(12)
F5 0.0347(17) 0.0363(18) 0.0216(14) 0.0017(14) -0.0052(12) 0.0060(15)
F6 0.0362(19) 0.037(2) 0.0335(18) 0.0057(15) 0.0036(15) 0.0021(15)
F7 0.0339(17) 0.0278(17) 0.047(2) -0.0080(15) 0.0164(15) 0.0108(14)
F8 0.066(3) 0.052(3) 0.0317(19) 0.0104(17) -0.0016(18) -0.035(2)
F9 0.041(2) 0.092(3) 0.044(2) -0.021(2) 0.0246(18) -0.027(2)
F10 0.099(4) 0.066(3) 0.053(2) -0.036(2) 0.049(2) -0.055(3)
F11 0.048(2) 0.057(3) 0.146(5) -0.013(3) 0.064(3) -0.003(2)
F12 0.102(4) 0.034(3) 0.117(5) 0.039(3) 0.014(4) -0.010(3)
N1 0.0154(16) 0.0133(18) 0.0152(17) 0.0007(13) 0.0079(14) 0.0016(14)
N2 0.0180(17) 0.0173(19) 0.0158(17) -0.0003(15) 0.0070(14) -0.0017(15)
N3 0.0149(17) 0.0106(17) 0.0161(17) -0.0005(13) 0.0058(13) -0.0012(13)
N4 0.028(2) 0.018(2) 0.0163(18) -0.0053(15) 0.0074(16) -0.0048(16)
N5 0.0148(16) 0.0144(18) 0.0123(17) -0.0017(13) 0.0043(13) -0.0033(14)
C1 0.017(2) 0.028(3) 0.018(2) -0.0011(18) 0.0058(17) -0.0024(18)
C2 0.0140(17) 0.012(2) 0.0132(17) 0.0025(14) 0.0037(14) -0.0004(15)
C3 0.0166(19) 0.015(2) 0.0161(19) 0.0010(16) 0.0101(16) -0.0015(16)
C4 0.019(2) 0.017(2) 0.0180(19) 0.0014(18) 0.0106(16) -0.0049(18)
C5 0.0153(18) 0.013(2) 0.0130(17) -0.0028(14) 0.0059(14) -0.0022(15)
C6 0.0130(18) 0.017(2) 0.0153(19) 0.0015(16) 0.0066(15) 0.0002(15)
C7 0.014(2) 0.016(2) 0.025(2) -0.0062(18) 0.0089(17) -0.0057(17)
C8 0.022(2) 0.022(2) 0.016(2) -0.0035(18) 0.0041(18) 0.0003(19)
C9 0.0206(19) 0.019(2) 0.0134(17) -0.0047(18) 0.0038(15) -0.0025(19)
C10 0.0131(19) 0.019(2) 0.021(2) 0.0001(17) 0.0041(16) -0.0042(17)
C11 0.030(2) 0.010(2) 0.031(2) -0.0009(19) 0.019(2) 0.0019(19)
C12 0.022(2) 0.027(3) 0.017(2) -0.0093(19) 0.0008(18) -0.0008(19)
C13 0.023(2) 0.012(2) 0.018(2) 0.0032(16) 0.0062(16) -0.0031(17)
C14 0.025(2) 0.017(2) 0.022(2) -0.0026(17) 0.0151(18) -0.0027(17)
C15 0.0155(19) 0.021(2) 0.029(2) 0.0019(19) 0.0098(17) 0.0020(18)
C16 0.027(2) 0.023(3) 0.028(2) 0.007(2) 0.015(2) -0.002(2)
C17 0.030(2) 0.022(2) 0.019(2) -0.0075(18) 0.0143(19) -0.012(2)
C18 0.022(2) 0.020(2) 0.025(2) 0.0012(18) 0.0143(18) 0.0036(18)
C19 0.031(2) 0.016(2) 0.032(3) -0.0112(19) 0.015(2) -0.004(2)
C20 0.0142(19) 0.021(2) 0.022(2) 0.0035(18) 0.0055(17) 0.0015(17)
C21 0.028(2) 0.031(3) 0.016(2) -0.0059(19) 0.0108(19) -0.009(2)
C22 0.025(2) 0.023(2) 0.018(2) 0.0033(18) 0.0108(18) -0.0044(19)
C23 0.034(3) 0.030(3) 0.021(2) -0.012(2) 0.000(2) 0.008(2)
C24 0.049(3) 0.020(3) 0.021(2) -0.002(2) 0.006(2) 0.006(2)
C25 0.048(3) 0.018(2) 0.021(2) -0.0029(19) 0.015(2) 0.000(2)

loop_
_atom_type_symbol
_atom_type_description
_atom_type_scat_dispersion_real
_atom_type_scat_dispersion_imag
_atom_type_scat_source
C C 0.0033 0.0016 'International Tables Vol C Tables 4.2.6.8 and 6.1.1.4'
H H 0.0000 0.0000 'International Tables Vol C Tables 4.2.6.8 and 6.1.1.4'
N N 0.0061 0.0033 'International Tables Vol C Tables 4.2.6.8 and 6.1.1.4'
F F 0.0171 0.0103 'International Tables Vol C Tables 4.2.6.8 and 6.1.1.4'
P P 0.1023 0.0942 'International Tables Vol C Tables 4.2.6.8 and 6.1.1.4'
Cl Cl 0.1484 0.1585 'International Tables Vol C Tables 4.2.6.8 and 6.1.1.4'
Fe Fe 0.3463 0.8444 'International Tables Vol C Tables 4.2.6.8 and 6.1.1.4'

loop_
_geom_angle_atom_site_label_1
_geom_angle_atom_site_label_2
_geom_angle_atom_site_label_3
_geom_angle
_geom_angle_site_symmetry_1
_geom_angle_site_symmetry_3
N1 Fe1 N4 173.45(16) . .
N1 Fe1 N2 77.97(15) . .
N4 Fe1 N2 98.04(15) . .
N1 Fe1 N3 79.37(15) . .
N4 Fe1 N3 103.34(15) . .
N2 Fe1 N3 154.44(15) . .
N1 Fe1 N5 95.78(15) . .
N4 Fe1 N5 78.78(16) . .
N2 Fe1 N5 87.89(14) . .
N3 Fe1 N5 82.77(14) . .
N1 Fe1 Cl1 89.88(11) . .
N4 Fe1 Cl1 95.79(12) . .
N2 Fe1 Cl1 96.82(11) . .
N3 Fe1 Cl1 94.80(11) . .
N5 Fe1 Cl1 173.30(11) . .
F2 P1 F1 90.39(18) . .
F2 P1 F7 179.4(2) . .
F1 P1 F7 90.09(19) . .
F2 P1 F3 90.12(17) . .
F1 P1 F3 89.80(18) . .
F7 P1 F3 90.31(19) . .
F2 P1 F5 88.80(18) . .
F1 P1 F5 179.2(2) . .
F7 P1 F5 90.73(18) . .
F3 P1 F5 90.04(19) . .
F2 P1 F4 89.90(17) . .
F1 P1 F4 90.14(17) . .
F7 P1 F4 89.67(18) . .
F3 P1 F4 179.9(2) . .
F5 P1 F4 90.02(18) . .
F12 P2 F11 94.9(3) . .
F12 P2 F8 92.0(3) . .
F11 P2 F8 91.2(3) . .
F12 P2 F10 90.8(3) . .
F11 P2 F10 91.0(3) . .
F8 P2 F10 176.3(3) . .
F12 P2 F9 88.6(3) . .
F11 P2 F9 176.4(3) . .
F8 P2 F9 88.0(2) . .
F10 P2 F9 89.6(2) . .
F12 P2 F6 178.1(3) . .
F11 P2 F6 87.0(2) . .
F8 P2 F6 88.2(2) . .
F10 P2 F6 88.9(2) . .
F9 P2 F6 89.5(2) . .
C3 N1 C6 122.0(4) . .
C3 N1 Fe1 119.7(3) . .
C6 N1 Fe1 118.3(3) . .
C1 N2 C4 118.7(4) . .
C1 N2 Fe1 125.6(3) . .
C4 N2 Fe1 115.5(3) . .
C7 N3 C2 108.0(3) . .
C7 N3 C11 110.3(3) . .
C2 N3 C11 103.5(3) . .
C7 N3 Fe1 107.3(3) . .
C2 N3 Fe1 110.9(3) . .
C11 N3 Fe1 116.6(3) . .
C25 N4 C9 119.4(5) . .
C25 N4 Fe1 124.7(4) . .
C9 N4 Fe1 115.9(3) . .
C10 N5 C13 109.4(3) . .
C10 N5 C5 108.6(3) . .
C13 N5 C5 103.8(3) . .
C10 N5 Fe1 107.5(3) . .
C13 N5 Fe1 119.3(3) . .
C5 N5 Fe1 107.8(2) . .
N2 C1 C21 121.2(5) . .
N2 C1 H1 119.4 . .
C21 C1 H1 119.4 . .
N3 C2 C5 109.2(3) . .
N3 C2 C8 106.3(3) . .
C5 C2 C8 112.7(4) . .
N3 C2 H2 109.5 . .
C5 C2 H2 109.5 . .
C8 C2 H2 109.5 . .
N1 C3 C18 120.6(4) . .
N1 C3 C4 113.1(4) . .
C18 C3 C4 126.4(4) . .
N2 C4 C14 121.5(4) . .
N2 C4 C3 113.6(4) . .
C14 C4 C3 124.9(4) . .
N5 C5 C2 108.2(3) . .
N5 C5 C22 105.4(3) . .
C2 C5 C22 112.3(4) . .
N5 C5 H5 110.3 . .
C2 C5 H5 110.3 . .
C22 C5 H5 110.3 . .
N1 C6 C20 120.3(4) . .
N1 C6 C7 113.3(4) . .
C20 C6 C7 126.2(4) . .
C6 C7 N3 108.6(3) . .
C6 C7 H7A 110.0 . .
N3 C7 H7A 110.0 . .
C6 C7 H7B 110.0 . .
N3 C7 H7B 110.0 . .
H7A C7 H7B 108.4 . .
C19 C8 C2 105.4(4) . .
C19 C8 H8A 110.7 . .
C2 C8 H8A 110.7 . .
C19 C8 H8B 110.7 . .
C2 C8 H8B 110.7 . .
H8A C8 H8B 108.8 . .
N4 C9 C12 121.9(5) . .
N4 C9 C10 115.3(4) . .
C12 C9 C10 122.7(4) . .
N5 C10 C9 109.7(4) . .
N5 C10 H10A 109.7 . .
C9 C10 H10A 109.7 . .
N5 C10 H10B 109.7 . .
C9 C10 H10B 109.7 . .
H10A C10 H10B 108.2 . .
N3 C11 C19 104.7(4) . .
N3 C11 H11A 110.8 . .
C19 C11 H11A 110.8 . .
N3 C11 H11B 110.8 . .
C19 C11 H11B 110.8 . .
H11A C11 H11B 108.9 . .
C23 C12 C9 118.1(5) . .
C23 C12 H12 120.9 . .
C9 C12 H12 120.9 . .
N5 C13 C16 105.4(4) . .
N5 C13 H13A 110.7 . .
C16 C13 H13A 110.7 . .
N5 C13 H13B 110.7 . .
C16 C13 H13B 110.7 . .
H13A C13 H13B 108.8 . .
C4 C14 C17 119.5(5) . .
C4 C14 H14 120.3 . .
C17 C14 H14 120.3 . .
C18 C15 C20 121.1(4) . .
C18 C15 H15 119.5 . .
C20 C15 H15 119.5 . .
C22 C16 C13 105.1(4) . .
C22 C16 H16A 110.7 . .
C13 C16 H16A 110.7 . .
C22 C16 H16B 110.7 . .
C13 C16 H16B 110.7 . .
H16A C16 H16B 108.8 . .
C21 C17 C14 118.5(4) . .
C21 C17 H17 120.8 . .
C14 C17 H17 120.8 . .
C15 C18 C3 117.9(4) . .
C15 C18 H18 121.1 . .
C3 C18 H18 121.1 . .
C11 C19 C8 104.6(4) . .
C11 C19 H19A 110.8 . .
C8 C19 H19A 110.8 . .
C11 C19 H19B 110.8 . .
C8 C19 H19B 110.8 . .
H19A C19 H19B 108.9 . .
C15 C20 C6 118.1(4) . .
C15 C20 H20 120.9 . .
C6 C20 H20 120.9 . .
C17 C21 C1 120.5(5) . .
C17 C21 H21 119.7 . .
C1 C21 H21 119.7 . .
C5 C22 C16 106.3(4) . .
C5 C22 H22A 110.5 . .
C16 C22 H22A 110.5 . .
C5 C22 H22B 110.5 . .
C16 C22 H22B 110.5 . .
H22A C22 H22B 108.7 . .
C12 C23 C24 119.9(5) . .
C12 C23 H23 120.1 . .
C24 C23 H23 120.1 . .
C25 C24 C23 119.1(5) . .
C25 C24 H24 120.4 . .
C23 C24 H24 120.4 . .
N4 C25 C24 121.5(5) . .
N4 C25 H25 119.2 . .
C24 C25 H25 119.2 . .

loop_
_geom_bond_atom_site_label_1
_geom_bond_atom_site_label_2
_geom_bond_distance
_geom_bond_site_symmetry_2
Fe1 N1 1.985(4) .
Fe1 N4 2.048(4) .
Fe1 N2 2.062(4) .
Fe1 N3 2.075(4) .
Fe1 N5 2.120(4) .
Fe1 Cl1 2.2307(14) .
P1 F2 1.597(3) .
P1 F1 1.598(3) .
P1 F7 1.600(3) .
P1 F3 1.600(3) .
P1 F5 1.607(3) .
P1 F4 1.608(3) .
P2 F12 1.560(4) .
P2 F11 1.574(4) .
P2 F8 1.591(4) .
P2 F10 1.595(4) .
P2 F9 1.595(4) .
P2 F6 1.610(4) .
N1 C3 1.338(6) .
N1 C6 1.338(6) .
N2 C1 1.355(6) .
N2 C4 1.365(6) .
N3 C7 1.499(5) .
N3 C2 1.505(5) .
N3 C11 1.505(6) .
N4 C25 1.341(7) .
N4 C9 1.350(6) .
N5 C10 1.480(5) .
N5 C13 1.499(6) .
N5 C5 1.517(5) .
C1 C21 1.378(7) .
C1 H1 0.9500 .
C2 C5 1.520(6) .
C2 C8 1.550(6) .
C2 H2 1.0000 .
C3 C18 1.391(6) .
C3 C4 1.477(6) .
C4 C14 1.380(7) .
C5 C22 1.537(6) .
C5 H5 1.0000 .
C6 C20 1.389(6) .
C6 C7 1.497(6) .
C7 H7A 0.9900 .
C7 H7B 0.9900 .
C8 C19 1.541(7) .
C8 H8A 0.9900 .
C8 H8B 0.9900 .
C9 C12 1.390(6) .
C9 C10 1.504(7) .
C10 H10A 0.9900 .
C10 H10B 0.9900 .
C11 C19 1.518(7) .
C11 H11A 0.9900 .
C11 H11B 0.9900 .
C12 C23 1.378(8) .
C12 H12 0.9500 .
C13 C16 1.543(6) .
C13 H13A 0.9900 .
C13 H13B 0.9900 .
C14 C17 1.392(7) .
C14 H14 0.9500 .
C15 C18 1.383(7) .
C15 C20 1.385(7) .
C15 H15 0.9500 .
C16 C22 1.538(7) .
C16 H16A 0.9900 .
C16 H16B 0.9900 .
C17 C21 1.373(8) .
C17 H17 0.9500 .
C18 H18 0.9500 .
C19 H19A 0.9900 .
C19 H19B 0.9900 .
C20 H20 0.9500 .
C21 H21 0.9500 .
C22 H22A 0.9900 .
C22 H22B 0.9900 .
C23 C24 1.386(9) .
C23 H23 0.9500 .
C24 C25 1.379(8) .
C24 H24 0.9500 .
C25 H25 0.9500 .
